data_9005597
loop_
_publ_author_name
'Lavina, B.'
'Koneva, A.'
'Della Giusta, A.'

_publ_section_title
;
 Cation distribution and cooling rates of Cr-substituted Mg-Al spinel
 from the Olkhon metamorphic complex, Russia
 Sample: T4-2L
;
_journal_name_full 'European Journal of Mineralogy'
_journal_page_first 435
_journal_page_last 441
_journal_volume 15
_journal_year 2003
_chemical_compound_source 'Olkhon metamorphic complex, Russia'
_chemical_formula_sum 'Al1.835 Cr0.166 Mg0.991 O4 Zn0.009'
_chemical_name_mineral Spinel
_space_group_IT_number 227
_symmetry_space_group_name_Hall '-F 4vw 2vw 3'
_symmetry_space_group_name_H-M 'F d -3 m :2'
_cell_angle_alpha 90
_cell_angle_beta 90
_cell_angle_gamma 90
_cell_length_a 8.1091
_cell_length_b 8.1091
_cell_length_c 8.1091
_cell_formula_units_Z 8
_cell_volume 533.234
_database_code_amcsd 0006987
_exptl_crystal_density_diffrn 3.658
_cod_original_sg_symbol_H-M 'F d 3 m'
_cod_original_formula_sum 'Al1.835 Mg.991 Zn.009 Cr.166 O4'
_cod_database_code 9005597

loop_
_space_group_symop_operation_xyz
x,y,z
x,1/2+y,1/2+z
1/2+x,y,1/2+z
1/2+x,1/2+y,z
3/4+z,1/2-x,1/4+y
3/4+z,-x,3/4+y
1/4+z,1/2-x,3/4+y
1/4+z,-x,1/4+y
3/4-y,1/2+z,1/4-x
3/4-y,+z,3/4-x
1/4-y,1/2+z,3/4-x
1/4-y,+z,1/4-x
3/4+x,1/2-y,1/4+z
3/4+x,-y,3/4+z
1/4+x,1/2-y,3/4+z
1/4+x,-y,1/4+z
3/4-z,1/2+x,1/4-y
3/4-z,+x,3/4-y
1/4-z,1/2+x,3/4-y
1/4-z,+x,1/4-y
3/4+y,1/2-z,1/4+x
3/4+y,-z,3/4+x
1/4+y,1/2-z,3/4+x
1/4+y,-z,1/4+x
3/4-x,1/2+y,1/4-z
3/4-x,+y,3/4-z
1/4-x,1/2+y,3/4-z
1/4-x,+y,1/4-z
1/2+x,3/4-z,1/4-y
1/2+x,1/4-z,3/4-y
+x,3/4-z,3/4-y
+x,1/4-z,1/4-y
1/2-z,3/4+y,1/4+x
1/2-z,1/4+y,3/4+x
-z,3/4+y,3/4+x
-z,1/4+y,1/4+x
1/2+y,3/4-x,1/4-z
1/2+y,1/4-x,3/4-z
+y,3/4-x,3/4-z
+y,1/4-x,1/4-z
1/2-x,3/4+z,1/4+y
1/2-x,1/4+z,3/4+y
-x,3/4+z,3/4+y
-x,1/4+z,1/4+y
1/2+z,3/4-y,1/4-x
1/2+z,1/4-y,3/4-x
+z,3/4-y,3/4-x
+z,1/4-y,1/4-x
1/2-y,3/4+x,1/4+z
1/2-y,1/4+x,3/4+z
-y,3/4+x,3/4+z
-y,1/4+x,1/4+z
x,1/2+z,1/2+y
x,+z,+y
1/2+x,1/2+z,+y
1/2+x,+z,1/2+y
-z,1/2-y,1/2-x
-z,-y,-x
1/2-z,1/2-y,-x
1/2-z,-y,1/2-x
y,1/2+x,1/2+z
y,+x,+z
1/2+y,1/2+x,+z
1/2+y,+x,1/2+z
-x,1/2-z,1/2-y
-x,-z,-y
1/2-x,1/2-z,-y
1/2-x,-z,1/2-y
z,1/2+y,1/2+x
z,+y,+x
1/2+z,1/2+y,+x
1/2+z,+y,1/2+x
-y,1/2-x,1/2-z
-y,-x,-z
1/2-y,1/2-x,-z
1/2-y,-x,1/2-z
3/4+z,1/4+x,1/2-y
3/4+z,3/4+x,-y
1/4+z,1/4+x,-y
1/4+z,3/4+x,1/2-y
3/4-y,1/4-z,1/2+x
3/4-y,3/4-z,+x
1/4-y,1/4-z,+x
1/4-y,3/4-z,1/2+x
3/4+x,1/4+y,1/2-z
3/4+x,3/4+y,-z
1/4+x,1/4+y,-z
1/4+x,3/4+y,1/2-z
3/4-z,1/4-x,1/2+y
3/4-z,3/4-x,+y
1/4-z,1/4-x,+y
1/4-z,3/4-x,1/2+y
3/4+y,1/4+z,1/2-x
3/4+y,3/4+z,-x
1/4+y,1/4+z,-x
1/4+y,3/4+z,1/2-x
3/4-x,1/4-y,1/2+z
3/4-x,3/4-y,+z
1/4-x,1/4-y,+z
1/4-x,3/4-y,1/2+z
-z,3/4+x,3/4+y
-z,1/4+x,1/4+y
1/2-z,3/4+x,1/4+y
1/2-z,1/4+x,3/4+y
y,3/4-z,3/4-x
y,1/4-z,1/4-x
1/2+y,3/4-z,1/4-x
1/2+y,1/4-z,3/4-x
-x,3/4+y,3/4+z
-x,1/4+y,1/4+z
1/2-x,3/4+y,1/4+z
1/2-x,1/4+y,3/4+z
z,3/4-x,3/4-y
z,1/4-x,1/4-y
1/2+z,3/4-x,1/4-y
1/2+z,1/4-x,3/4-y
-y,3/4+z,3/4+x
-y,1/4+z,1/4+x
1/2-y,3/4+z,1/4+x
1/2-y,1/4+z,3/4+x
x,3/4-y,3/4-z
x,1/4-y,1/4-z
1/2+x,3/4-y,1/4-z
1/2+x,1/4-y,3/4-z
1/4-x,1/2+z,3/4-y
1/4-x,+z,1/4-y
3/4-x,1/2+z,1/4-y
3/4-x,+z,3/4-y
1/4+z,1/2-y,3/4+x
1/4+z,-y,1/4+x
3/4+z,1/2-y,1/4+x
3/4+z,-y,3/4+x
1/4-y,1/2+x,3/4-z
1/4-y,+x,1/4-z
3/4-y,1/2+x,1/4-z
3/4-y,+x,3/4-z
1/4+x,1/2-z,3/4+y
1/4+x,-z,1/4+y
3/4+x,1/2-z,1/4+y
3/4+x,-z,3/4+y
1/4-z,1/2+y,3/4-x
1/4-z,+y,1/4-x
3/4-z,1/2+y,1/4-x
3/4-z,+y,3/4-x
1/4+y,1/2-x,3/4+z
1/4+y,-x,1/4+z
3/4+y,1/2-x,1/4+z
3/4+y,-x,3/4+z
3/4-x,3/4-z,y
3/4-x,1/4-z,1/2+y
1/4-x,3/4-z,1/2+y
1/4-x,1/4-z,y
3/4+z,3/4+y,-x
3/4+z,1/4+y,1/2-x
1/4+z,3/4+y,1/2-x
1/4+z,1/4+y,-x
3/4-y,3/4-x,z
3/4-y,1/4-x,1/2+z
1/4-y,3/4-x,1/2+z
1/4-y,1/4-x,z
3/4+x,3/4+z,-y
3/4+x,1/4+z,1/2-y
1/4+x,3/4+z,1/2-y
1/4+x,1/4+z,-y
3/4-z,3/4-y,x
3/4-z,1/4-y,1/2+x
1/4-z,3/4-y,1/2+x
1/4-z,1/4-y,x
3/4+y,3/4+x,-z
3/4+y,1/4+x,1/2-z
1/4+y,3/4+x,1/2-z
1/4+y,1/4+x,-z
-z,-x,-y
-z,1/2-x,1/2-y
1/2-z,-x,1/2-y
1/2-z,1/2-x,-y
y,z,x
y,1/2+z,1/2+x
1/2+y,z,1/2+x
1/2+y,1/2+z,x
-x,-y,-z
-x,1/2-y,1/2-z
1/2-x,-y,1/2-z
1/2-x,1/2-y,-z
z,x,y
z,1/2+x,1/2+y
1/2+z,x,1/2+y
1/2+z,1/2+x,y
-y,-z,-x
-y,1/2-z,1/2-x
1/2-y,-z,1/2-x
1/2-y,1/2-z,-x

loop_
_atom_site_label
_atom_site_fract_x
_atom_site_fract_y
_atom_site_fract_z
_atom_site_occupancy
_atom_site_U_iso_or_equiv
AlT 0.12500 0.12500 0.12500 0.12200 0.03820
MgT 0.12500 0.12500 0.12500 0.86900 0.03820
ZnT 0.12500 0.12500 0.12500 0.00900 0.03820
AlM 0.50000 0.50000 0.50000 0.85650 0.03400
MgM 0.50000 0.50000 0.50000 0.06100 0.03400
CrM 0.50000 0.50000 0.50000 0.08300 0.03400
O 0.26328 0.26328 0.26328 1.00000 0.04710

loop_
_cod_related_entry_id
_cod_related_entry_database
_cod_related_entry_code
1 AMCSD 0006987
